data_7213641
loop_
_publ_author_name
'Zhang, Huabin'
'Lin, Ping'
'Shan, Xiaochen'
'Han, Liwei'
'Du, Shaowu'

_publ_section_title
;
 Absolute helicity induction: chiral information transfer from metal
 centre to the framework
;
_journal_issue 7
_journal_name_full CrystEngComm
_journal_page_first 1245
_journal_paper_doi 10.1039/c3ce42157k
_journal_volume 16
_journal_year 2014
_chemical_formula_moiety 'C32 H28 Ba Cd N O13, H2 O'
_chemical_formula_sum 'C32 H30 Ba Cd N O14'
_chemical_formula_weight 902.31
_chemical_name_systematic
; 
 ? 
;
_space_group_IT_number 19
_symmetry_cell_setting orthorhombic
_symmetry_space_group_name_Hall 'P 2ac 2ab'
_symmetry_space_group_name_H-M 'P 21 21 21'
_atom_sites_solution_hydrogens geom
_atom_sites_solution_primary direct
_atom_sites_solution_secondary difmap
_audit_creation_method SHELXL-97
_cell_angle_alpha 90.00
_cell_angle_beta 90.00
_cell_angle_gamma 90.00
_cell_formula_units_Z 4
_cell_length_a 7.2339(4)
_cell_length_b 22.3320(14)
_cell_length_c 23.4396(13)
_cell_measurement_reflns_used 10765
_cell_measurement_temperature 293(2)
_cell_measurement_theta_max 27.4565
_cell_measurement_theta_min 3.0836
_cell_volume 3786.6(4)
_computing_structure_refinement 'SHELXL-97 (Sheldrick, 1997)'
_computing_structure_solution 'SHELXS-97 (Sheldrick, 1990)'
_diffrn_ambient_temperature 293(2)
_diffrn_detector_area_resol_mean 14.6306
_diffrn_measured_fraction_theta_full 0.998
_diffrn_measured_fraction_theta_max 0.998
_diffrn_measurement_device_type
;
Mercury70 (2x2 bin mode)
;
_diffrn_measurement_method CCD_Profile_fitting
_diffrn_radiation_monochromator graphite
_diffrn_radiation_source 'fine-focus sealed tube'
_diffrn_radiation_type MoK\a
_diffrn_radiation_wavelength 0.71073
_diffrn_reflns_av_R_equivalents 0.0250
_diffrn_reflns_av_sigmaI/netI 0.0258
_diffrn_reflns_limit_h_max 8
_diffrn_reflns_limit_h_min -8
_diffrn_reflns_limit_k_max 26
_diffrn_reflns_limit_k_min -26
_diffrn_reflns_limit_l_max 27
_diffrn_reflns_limit_l_min -27
_diffrn_reflns_number 24084
_diffrn_reflns_theta_full 25.00
_diffrn_reflns_theta_max 25.00
_diffrn_reflns_theta_min 2.76
_diffrn_standards_number 4900
_exptl_absorpt_coefficient_mu 1.658
_exptl_absorpt_correction_T_max 1.0000
_exptl_absorpt_correction_T_min 0.7221
_exptl_absorpt_correction_type multi-scan
_exptl_crystal_colour White
_exptl_crystal_density_diffrn 1.583
_exptl_crystal_density_method 'not measured'
_exptl_crystal_description Prism
_exptl_crystal_F_000 1780
_exptl_crystal_size_max 0.4500
_exptl_crystal_size_mid 0.200
_exptl_crystal_size_min 0.2000
_refine_diff_density_max 1.603
_refine_diff_density_min -0.448
_refine_diff_density_rms 0.117
_refine_ls_abs_structure_details 'Flack H D (1983), Acta Cryst. A39, 876-881'
_refine_ls_abs_structure_Flack -0.02(2)
_refine_ls_extinction_method none
_refine_ls_goodness_of_fit_ref 1.108
_refine_ls_hydrogen_treatment constr
_refine_ls_matrix_type full
_refine_ls_number_parameters 442
_refine_ls_number_reflns 6669
_refine_ls_number_restraints 0
_refine_ls_restrained_S_all 1.108
_refine_ls_R_factor_all 0.0381
_refine_ls_R_factor_gt 0.0367
_refine_ls_shift/su_max 0.002
_refine_ls_shift/su_mean 0.000
_refine_ls_structure_factor_coef Fsqd
_refine_ls_weighting_details 'calc w=1/[\s^2^(Fo^2^)+(0.0763P)^2^+2.7675P] where P=(Fo^2^+2Fc^2^)/3'
_refine_ls_weighting_scheme calc
_refine_ls_wR_factor_gt 0.1120
_refine_ls_wR_factor_ref 0.1142
_reflns_number_gt 6460
_reflns_number_total 6669
_reflns_threshold_expression >2sigma(I)
_cod_data_source_file c3ce42157k.txt
_cod_data_source_block 1a
_cod_depositor_comments
;
The following automatic conversions were performed:

'_symmetry_cell_setting' value 'Orthorhombic' changed to
'orthorhombic' according to
/usr/data/users/saulius/automatic-downloads/current/RSC/lib/dictionaries/cif_core.dic
dictionary named 'cif_core.dic' version 2.4.2 from
2011-04-26.

'_exptl_absorpt_correction_type' value 'Multi-scan'
changed to 'multi-scan' according to
/usr/data/users/saulius/automatic-downloads/current/RSC/lib/dictionaries/cif_core.dic
dictionary named 'cif_core.dic' version 2.4.2 from 2011-04-26.

Automatic conversion script
Id: cif_fix_values 2281 2013-09-26 08:29:07Z andrius 

The following automatic conversions were performed:

'_refine_ls_hydrogen_treatment' value 'contr' was replaced with the
value 'constr' as specified in the replacement file
'src/cod-tools/trunk/data/replacement-values/replacement_values.lst'.

Automatic conversion script
Id: cif_fix_values 5376 2017-05-30 11:51:03Z andrius 
;
_cod_database_code 7213641

loop_
_symmetry_equiv_pos_as_xyz
'x, y, z'
'-x+1/2, -y, z+1/2'
'-x, y+1/2, -z+1/2'
'x+1/2, -y+1/2, -z'

loop_
_atom_site_label
_atom_site_type_symbol
_atom_site_fract_x
_atom_site_fract_y
_atom_site_fract_z
_atom_site_U_iso_or_equiv
_atom_site_adp_type
_atom_site_occupancy
_atom_site_symmetry_multiplicity
_atom_site_calc_flag
_atom_site_refinement_flags
Cd1 Cd 0.79459(6) 0.486806(19) 0.187075(16) 0.03334(12) Uani 1 1 d .
Ba1 Ba 0.31748(5) 0.546007(15) 0.227610(14) 0.03364(11) Uani 1 1 d .
C1 C -0.1617(9) 0.4344(3) 0.6035(3) 0.0397(14) Uani 1 1 d .
C2 C -0.0846(9) 0.3971(3) 0.5552(3) 0.0389(14) Uani 1 1 d .
C3 C -0.1729(11) 0.3453(3) 0.5367(3) 0.0487(16) Uani 1 1 d .
H3A H -0.2801 0.3325 0.5548 0.058 Uiso 1 1 calc R
C4 C -0.1028(11) 0.3128(3) 0.4916(3) 0.0507(18) Uani 1 1 d .
H4A H -0.1621 0.2780 0.4798 0.061 Uiso 1 1 calc R
C5 C 0.0587(12) 0.3322(3) 0.4633(3) 0.0483(17) Uani 1 1 d .
C6 C 0.1453(11) 0.3834(3) 0.4814(3) 0.057(2) Uani 1 1 d .
H6A H 0.2514 0.3967 0.4629 0.068 Uiso 1 1 calc R
C7 C 0.0758(12) 0.4150(3) 0.5265(3) 0.0541(19) Uani 1 1 d .
H7A H 0.1369 0.4494 0.5385 0.065 Uiso 1 1 calc R
C8 C 0.2400(10) 0.3229(3) 0.3795(3) 0.0464(17) Uani 1 1 d .
C9 C 0.1679(11) 0.3594(3) 0.3372(3) 0.0492(16) Uani 1 1 d .
H9A H 0.0417 0.3672 0.3357 0.059 Uiso 1 1 calc R
C10 C 0.2856(10) 0.3841(3) 0.2975(3) 0.0452(15) Uani 1 1 d .
H10A H 0.2379 0.4086 0.2689 0.054 Uiso 1 1 calc R
C11 C 0.4724(10) 0.3731(3) 0.2994(3) 0.0408(14) Uani 1 1 d .
C12 C 0.5418(12) 0.3350(4) 0.3397(3) 0.062(2) Uani 1 1 d .
H12A H 0.6676 0.3265 0.3406 0.074 Uiso 1 1 calc R
C13 C 0.4215(12) 0.3085(4) 0.3801(4) 0.063(2) Uani 1 1 d .
H13A H 0.4668 0.2814 0.4068 0.076 Uiso 1 1 calc R
C14 C 0.6024(9) 0.4064(3) 0.2608(3) 0.0400(15) Uani 1 1 d .
C15 C 0.8157(8) 0.5728(3) 0.2752(2) 0.0405(14) Uani 1 1 d .
C16 C 0.8407(8) 0.6045(3) 0.3309(2) 0.0364(13) Uani 1 1 d .
C17 C 0.9904(10) 0.5874(4) 0.3665(3) 0.064(3) Uani 1 1 d .
H17A H 1.0685 0.5564 0.3555 0.076 Uiso 1 1 calc R
C18 C 1.0194(12) 0.6166(4) 0.4172(3) 0.064(2) Uani 1 1 d .
H18A H 1.1215 0.6067 0.4394 0.076 Uiso 1 1 calc R
C19 C 0.9001(10) 0.6598(3) 0.4354(3) 0.0391(15) Uani 1 1 d .
C20 C 0.7506(11) 0.6754(3) 0.4026(3) 0.0524(19) Uani 1 1 d .
H20A H 0.6687 0.7046 0.4152 0.063 Uiso 1 1 calc R
C21 C 0.7218(10) 0.6472(3) 0.3502(3) 0.0450(15) Uani 1 1 d .
H21A H 0.6199 0.6577 0.3281 0.054 Uiso 1 1 calc R
C22 C 1.0523(10) 0.6647(3) 0.5241(2) 0.0376(14) Uani 1 1 d .
C23 C 1.2350(11) 0.6808(3) 0.5206(3) 0.0446(16) Uani 1 1 d .
H23A H 1.2726 0.7102 0.4951 0.054 Uiso 1 1 calc R
C24 C 1.3638(10) 0.6525(3) 0.5558(3) 0.0400(15) Uani 1 1 d .
H24A H 1.4885 0.6623 0.5534 0.048 Uiso 1 1 calc R
C25 C 1.3032(8) 0.6090(2) 0.5946(2) 0.0305(11) Uani 1 1 d .
C26 C 1.1154(9) 0.5960(3) 0.5994(3) 0.0439(16) Uani 1 1 d .
H26A H 1.0740 0.5688 0.6267 0.053 Uiso 1 1 calc R
C27 C 0.9892(9) 0.6244(3) 0.5626(3) 0.0473(17) Uani 1 1 d .
H27A H 0.8637 0.6156 0.5647 0.057 Uiso 1 1 calc R
C28 C 1.4416(9) 0.5753(3) 0.6295(2) 0.0341(13) Uani 1 1 d .
C30 C 0.1577(13) 0.6930(3) 0.2704(4) 0.066(2) Uani 1 1 d .
H30A H 0.0602 0.6823 0.2466 0.080 Uiso 1 1 calc R
C31 C 0.292(2) 0.7626(5) 0.3364(5) 0.118(5) Uani 1 1 d .
H31A H 0.3886 0.7332 0.3360 0.176 Uiso 1 1 calc R
H31B H 0.2459 0.7671 0.3746 0.176 Uiso 1 1 calc R
H31C H 0.3398 0.8003 0.3233 0.176 Uiso 1 1 calc R
C32 C -0.0212(16) 0.7810(4) 0.2922(5) 0.087(3) Uani 1 1 d .
H32A H -0.1076 0.7606 0.2680 0.130 Uiso 1 1 calc R
H32B H 0.0129 0.8184 0.2750 0.130 Uiso 1 1 calc R
H32C H -0.0770 0.7883 0.3287 0.130 Uiso 1 1 calc R
O1 O -0.0506(7) 0.4657(2) 0.63147(18) 0.0472(11) Uani 1 1 d .
O2 O -0.3298(7) 0.4337(2) 0.6135(2) 0.0546(12) Uani 1 1 d .
O3 O 0.1185(9) 0.2967(2) 0.4200(2) 0.0605(16) Uani 1 1 d .
O4 O 0.7727(7) 0.3967(3) 0.2628(2) 0.0656(15) Uani 1 1 d .
O5 O 0.5363(6) 0.44608(19) 0.22794(17) 0.0418(10) Uani 1 1 d .
O6 O 0.9437(6) 0.5387(2) 0.25769(18) 0.0492(12) Uani 1 1 d .
O7 O 0.6679(7) 0.5793(3) 0.2484(2) 0.0517(12) Uani 1 1 d .
O8 O 0.9237(7) 0.6898(2) 0.48662(19) 0.0491(12) Uani 1 1 d .
O9 O 1.6106(6) 0.5839(2) 0.62230(19) 0.0439(11) Uani 1 1 d .
O10 O 1.3829(6) 0.5373(2) 0.66535(19) 0.0430(11) Uani 1 1 d .
O11 O 0.2939(10) 0.6589(3) 0.2732(3) 0.0838(19) Uani 1 1 d .
O12 O 0.4083(9) 0.5203(3) 0.3428(2) 0.0725(16) Uani 1 1 d .
H13C H 0.5159 0.5044 0.3548 0.087 Uiso 1 1 d R
H13B H 0.3213 0.5294 0.3635 0.109 Uiso 1 1 d R
N1 N 0.1448(11) 0.7437(3) 0.2997(3) 0.0662(19) Uani 1 1 d .
O13 O 0.1418(9) 0.6198(3) 0.1488(3) 0.0725(17) Uani 1 1 d .
O14 O 0.5639(10) 0.5029(3) 0.4223(3) 0.088(2) Uani 1 1 d .
H16A H 0.6785 0.4879 0.4264 0.105 Uiso 1 1 d R
H16B H 0.4936 0.5102 0.4532 0.105 Uiso 1 1 d R
C33 C 0.191(2) 0.6750(5) 0.1266(5) 0.112(4) Uani 1 1 d .
H33A H 0.0974 0.6881 0.1003 0.168 Uiso 1 1 calc R
H33B H 0.3069 0.6716 0.1071 0.168 Uiso 1 1 calc R
H33C H 0.2015 0.7035 0.1570 0.168 Uiso 1 1 calc R

loop_
_atom_site_aniso_label
_atom_site_aniso_U_11
_atom_site_aniso_U_22
_atom_site_aniso_U_33
_atom_site_aniso_U_23
_atom_site_aniso_U_13
_atom_site_aniso_U_12
Cd1 0.0228(2) 0.0501(2) 0.0271(2) -0.00357(17) 0.00054(17) 0.00247(18)
Ba1 0.02284(17) 0.04387(19) 0.03421(18) -0.00795(14) -0.00401(14) 0.00474(13)
C1 0.039(4) 0.051(3) 0.028(3) 0.006(3) 0.004(3) 0.000(3)
C2 0.037(3) 0.051(3) 0.029(3) -0.009(3) 0.006(3) -0.005(3)
C3 0.046(4) 0.059(4) 0.041(3) -0.004(3) 0.015(3) -0.007(3)
C4 0.058(4) 0.048(4) 0.046(4) -0.009(3) 0.012(3) -0.015(3)
C5 0.065(5) 0.050(4) 0.030(3) -0.002(3) 0.015(3) -0.004(3)
C6 0.055(5) 0.065(4) 0.051(4) -0.010(3) 0.025(4) -0.021(4)
C7 0.060(5) 0.056(4) 0.046(4) -0.017(3) 0.016(4) -0.026(4)
C8 0.060(5) 0.045(3) 0.034(3) -0.005(3) 0.019(3) -0.009(3)
C9 0.042(4) 0.054(4) 0.052(4) 0.000(3) 0.016(3) 0.000(3)
C10 0.045(4) 0.055(4) 0.035(3) 0.004(3) 0.004(3) 0.006(3)
C11 0.044(4) 0.042(3) 0.036(3) 0.001(3) 0.008(3) 0.010(3)
C12 0.049(4) 0.070(5) 0.067(5) 0.029(4) 0.010(4) 0.016(4)
C13 0.062(5) 0.071(5) 0.055(4) 0.036(4) 0.014(4) 0.010(4)
C14 0.041(4) 0.046(3) 0.034(3) 0.003(3) 0.009(3) 0.007(3)
C15 0.027(3) 0.068(4) 0.028(3) -0.010(3) -0.001(3) -0.009(3)
C16 0.022(3) 0.058(3) 0.029(3) -0.012(3) -0.002(2) 0.005(3)
C17 0.041(4) 0.106(6) 0.044(4) -0.043(4) -0.015(3) 0.032(4)
C18 0.053(5) 0.099(6) 0.039(4) -0.023(4) -0.022(4) 0.034(4)
C19 0.053(4) 0.038(3) 0.027(3) 0.000(2) -0.008(3) 0.007(3)
C20 0.056(5) 0.052(4) 0.049(4) -0.014(3) -0.019(3) 0.021(3)
C21 0.040(4) 0.057(4) 0.038(3) -0.012(3) -0.017(3) 0.011(3)
C22 0.051(4) 0.034(3) 0.028(3) -0.007(2) -0.011(3) 0.010(3)
C23 0.065(5) 0.036(3) 0.033(3) 0.008(2) -0.011(3) -0.006(3)
C24 0.042(4) 0.044(3) 0.035(3) 0.001(3) -0.009(3) -0.007(3)
C25 0.028(3) 0.039(3) 0.024(2) -0.002(2) -0.002(3) 0.000(3)
C26 0.036(3) 0.057(4) 0.038(3) 0.019(3) -0.001(3) 0.001(3)
C27 0.021(3) 0.069(5) 0.052(4) 0.003(3) -0.005(3) 0.005(3)
C28 0.037(3) 0.041(3) 0.025(3) 0.000(2) -0.001(3) 0.001(3)
C30 0.073(6) 0.050(4) 0.076(5) -0.009(4) 0.004(5) 0.009(4)
C31 0.138(11) 0.086(7) 0.129(10) -0.056(7) -0.058(9) 0.026(8)
C32 0.094(7) 0.067(6) 0.099(7) -0.001(5) 0.012(6) 0.028(5)
O1 0.054(3) 0.059(3) 0.028(2) -0.0118(19) 0.000(2) -0.006(2)
O2 0.046(3) 0.073(3) 0.045(3) -0.015(2) 0.013(2) 0.002(3)
O3 0.087(4) 0.047(3) 0.047(3) -0.011(2) 0.038(3) -0.012(3)
O4 0.040(3) 0.095(4) 0.062(3) 0.024(3) 0.014(3) 0.015(3)
O5 0.045(2) 0.049(2) 0.031(2) 0.003(2) 0.010(2) 0.0054(19)
O6 0.030(2) 0.086(3) 0.032(2) -0.024(2) 0.0020(18) 0.010(2)
O7 0.030(2) 0.079(3) 0.046(2) -0.021(2) -0.011(2) -0.001(2)
O8 0.063(3) 0.044(2) 0.040(2) -0.0111(19) -0.024(2) 0.022(2)
O9 0.030(2) 0.061(3) 0.041(2) 0.014(2) -0.0031(19) -0.005(2)
O10 0.034(2) 0.056(3) 0.039(2) 0.021(2) 0.0003(19) -0.0004(19)
O11 0.075(4) 0.060(3) 0.116(5) -0.039(3) -0.014(5) 0.019(3)
O12 0.073(4) 0.093(4) 0.052(3) 0.000(3) -0.008(3) 0.007(3)
N1 0.081(5) 0.051(3) 0.067(4) -0.007(3) 0.006(4) 0.010(3)
O13 0.066(4) 0.062(3) 0.089(4) 0.022(3) -0.025(3) -0.009(3)
O14 0.078(4) 0.110(5) 0.076(4) -0.001(4) -0.011(4) -0.008(4)
C33 0.143(11) 0.078(6) 0.116(9) 0.024(6) -0.010(10) 0.023(8)

loop_
_atom_type_symbol
_atom_type_description
_atom_type_scat_dispersion_real
_atom_type_scat_dispersion_imag
_atom_type_scat_source
C C 0.0033 0.0016 'International Tables Vol C Tables 4.2.6.8 and 6.1.1.4'
H H 0.0000 0.0000 'International Tables Vol C Tables 4.2.6.8 and 6.1.1.4'
N N 0.0061 0.0033 'International Tables Vol C Tables 4.2.6.8 and 6.1.1.4'
O O 0.0106 0.0060 'International Tables Vol C Tables 4.2.6.8 and 6.1.1.4'
Cd Cd -0.8075 1.2024 'International Tables Vol C Tables 4.2.6.8 and 6.1.1.4'
Ba Ba -0.3244 2.2819 'International Tables Vol C Tables 4.2.6.8 and 6.1.1.4'

loop_
_geom_angle_atom_site_label_1
_geom_angle_atom_site_label_2
_geom_angle_atom_site_label_3
_geom_angle
_geom_angle_site_symmetry_1
_geom_angle_site_symmetry_3
O6 Cd1 O5 106.44(16) . .
O6 Cd1 O9 133.26(16) . 2_764
O5 Cd1 O9 104.32(16) . 2_764
O6 Cd1 O1 120.49(18) . 2_564
O5 Cd1 O1 78.78(15) . 2_564
O9 Cd1 O1 99.33(16) 2_764 2_564
O6 Cd1 O10 79.22(14) . 2_764
O5 Cd1 O10 141.06(16) . 2_764
O9 Cd1 O10 54.99(15) 2_764 2_764
O1 Cd1 O10 132.44(16) 2_564 2_764
O6 Cd1 O2 95.26(18) . 2_564
O5 Cd1 O2 131.10(16) . 2_564
O9 Cd1 O2 90.11(17) 2_764 2_564
O1 Cd1 O2 52.63(16) 2_564 2_564
O10 Cd1 O2 85.14(17) 2_764 2_564
O6 Cd1 C28 106.64(17) . 2_764
O5 Cd1 C28 125.32(16) . 2_764
O9 Cd1 C28 27.22(17) 2_764 2_764
O1 Cd1 C28 117.74(16) 2_564 2_764
O10 Cd1 C28 27.77(16) 2_764 2_764
O2 Cd1 C28 87.05(18) 2_564 2_764
O6 Cd1 Ba1 94.05(11) . .
O5 Cd1 Ba1 45.17(11) . .
O9 Cd1 Ba1 132.32(11) 2_764 .
O1 Cd1 Ba1 47.73(11) 2_564 .
O10 Cd1 Ba1 171.89(10) 2_764 .
O2 Cd1 Ba1 91.03(13) 2_564 .
C28 Cd1 Ba1 159.31(13) 2_764 .
O6 Cd1 Ba1 40.39(10) . 1_655
O5 Cd1 Ba1 141.36(11) . 1_655
O9 Cd1 Ba1 95.68(11) 2_764 1_655
O1 Cd1 Ba1 130.47(11) 2_564 1_655
O10 Cd1 Ba1 40.82(10) 2_764 1_655
O2 Cd1 Ba1 80.61(12) 2_564 1_655
C28 Cd1 Ba1 68.49(13) 2_764 1_655
Ba1 Cd1 Ba1 131.458(14) . 1_655
O7 Ba1 O5 71.31(15) . .
O7 Ba1 O11 74.52(19) . .
O5 Ba1 O11 141.65(18) . .
O7 Ba1 O13 112.80(18) . .
O5 Ba1 O13 138.53(17) . .
O11 Ba1 O13 71.7(2) . .
O7 Ba1 O10 140.77(14) . 2_664
O5 Ba1 O10 75.92(14) . 2_664
O11 Ba1 O10 142.09(17) . 2_664
O13 Ba1 O10 79.01(16) . 2_664
O7 Ba1 O6 151.86(13) . 1_455
O5 Ba1 O6 120.71(15) . 1_455
O11 Ba1 O6 84.00(19) . 1_455
O13 Ba1 O6 76.14(18) . 1_455
O10 Ba1 O6 65.70(12) 2_664 1_455
O7 Ba1 O1 66.91(14) . 2_564
O5 Ba1 O1 65.27(13) . 2_564
O11 Ba1 O1 115.6(2) . 2_564
O13 Ba1 O1 78.36(18) . 2_564
O10 Ba1 O1 80.22(13) 2_664 2_564
O6 Ba1 O1 140.50(13) 1_455 2_564
O7 Ba1 O12 70.42(17) . .
O5 Ba1 O12 72.43(15) . .
O11 Ba1 O12 80.2(2) . .
O13 Ba1 O12 149.0(2) . .
O10 Ba1 O12 119.05(17) 2_664 .
O6 Ba1 O12 88.40(16) 1_455 .
O1 Ba1 O12 127.00(17) 2_564 .
O7 Ba1 Cd1 44.60(11) . .
O5 Ba1 Cd1 36.37(9) . .
O11 Ba1 Cd1 118.13(15) . .
O13 Ba1 Cd1 116.94(15) . .
O10 Ba1 Cd1 96.27(9) 2_664 .
O6 Ba1 Cd1 156.38(11) 1_455 .
O1 Ba1 Cd1 39.64(9) 2_564 .
O12 Ba1 Cd1 87.55(13) . .
O7 Ba1 Cd1 175.97(10) . 1_455
O5 Ba1 Cd1 105.68(10) . 1_455
O11 Ba1 Cd1 109.14(15) . 1_455
O13 Ba1 Cd1 67.50(12) . 1_455
O10 Ba1 Cd1 35.23(9) 2_664 1_455
O6 Ba1 Cd1 32.02(9) 1_455 1_455
O1 Ba1 Cd1 109.52(10) 2_564 1_455
O12 Ba1 Cd1 111.54(13) . 1_455
Cd1 Ba1 Cd1 131.458(14) . 1_455
O2 C1 O1 122.7(6) . .
O2 C1 C2 119.7(6) . .
O1 C1 C2 117.6(6) . .
C3 C2 C7 118.0(6) . .
C3 C2 C1 121.5(6) . .
C7 C2 C1 120.5(6) . .
C4 C3 C2 120.6(7) . .
C4 C3 H3A 119.7 . .
C2 C3 H3A 119.7 . .
C3 C4 C5 120.2(6) . .
C3 C4 H4A 119.9 . .
C5 C4 H4A 119.9 . .
C6 C5 O3 125.0(7) . .
C6 C5 C4 119.2(6) . .
O3 C5 C4 115.8(6) . .
C5 C6 C7 120.1(7) . .
C5 C6 H6A 119.9 . .
C7 C6 H6A 119.9 . .
C6 C7 C2 121.9(6) . .
C6 C7 H7A 119.0 . .
C2 C7 H7A 119.0 . .
C13 C8 C9 120.9(6) . .
C13 C8 O3 119.7(7) . .
C9 C8 O3 119.2(7) . .
C10 C9 C8 119.1(7) . .
C10 C9 H9A 120.4 . .
C8 C9 H9A 120.4 . .
C11 C10 C9 120.9(7) . .
C11 C10 H10A 119.5 . .
C9 C10 H10A 119.5 . .
C12 C11 C10 119.6(7) . .
C12 C11 C14 119.6(7) . .
C10 C11 C14 120.5(6) . .
C11 C12 C13 119.8(7) . .
C11 C12 H12A 120.1 . .
C13 C12 H12A 120.1 . .
C8 C13 C12 119.4(7) . .
C8 C13 H13A 120.3 . .
C12 C13 H13A 120.3 . .
O4 C14 O5 121.0(6) . .
O4 C14 C11 120.5(6) . .
O5 C14 C11 118.4(6) . .
O7 C15 O6 122.2(5) . .
O7 C15 C16 119.1(6) . .
O6 C15 C16 118.6(5) . .
C21 C16 C17 118.4(5) . .
C21 C16 C15 123.0(6) . .
C17 C16 C15 118.5(5) . .
C18 C17 C16 119.8(7) . .
C18 C17 H17A 120.1 . .
C16 C17 H17A 120.1 . .
C19 C18 C17 120.7(7) . .
C19 C18 H18A 119.6 . .
C17 C18 H18A 119.6 . .
C18 C19 C20 120.2(6) . .
C18 C19 O8 122.4(6) . .
C20 C19 O8 117.4(6) . .
C19 C20 C21 119.8(6) . .
C19 C20 H20A 120.1 . .
C21 C20 H20A 120.1 . .
C16 C21 C20 120.9(6) . .
C16 C21 H21A 119.5 . .
C20 C21 H21A 119.5 . .
C27 C22 C23 122.6(6) . .
C27 C22 O8 117.4(6) . .
C23 C22 O8 120.0(6) . .
C22 C23 C24 119.3(6) . .
C22 C23 H23A 120.3 . .
C24 C23 H23A 120.3 . .
C23 C24 C25 119.2(6) . .
C23 C24 H24A 120.4 . .
C25 C24 H24A 120.4 . .
C26 C25 C24 120.1(6) . .
C26 C25 C28 120.2(5) . .
C24 C25 C28 119.6(6) . .
C25 C26 C27 119.3(6) . .
C25 C26 H26A 120.4 . .
C27 C26 H26A 120.4 . .
C22 C27 C26 119.3(6) . .
C22 C27 H27A 120.4 . .
C26 C27 H27A 120.4 . .
O9 C28 O10 121.4(6) . .
O9 C28 C25 120.2(5) . .
O10 C28 C25 118.4(6) . .
O9 C28 Cd1 57.2(3) . 2_765
O10 C28 Cd1 64.2(3) . 2_765
C25 C28 Cd1 176.5(4) . 2_765
O11 C30 N1 123.3(9) . .
O11 C30 H30A 118.4 . .
N1 C30 H30A 118.4 . .
N1 C31 H31A 109.5 . .
N1 C31 H31B 109.5 . .
H31A C31 H31B 109.5 . .
N1 C31 H31C 109.5 . .
H31A C31 H31C 109.5 . .
H31B C31 H31C 109.5 . .
N1 C32 H32A 109.5 . .
N1 C32 H32B 109.5 . .
H32A C32 H32B 109.5 . .
N1 C32 H32C 109.5 . .
H32A C32 H32C 109.5 . .
H32B C32 H32C 109.5 . .
C1 O1 Cd1 93.3(4) . 2_565
C1 O1 Ba1 138.5(4) . 2_565
Cd1 O1 Ba1 92.63(13) 2_565 2_565
C1 O2 Cd1 91.2(4) . 2_565
C5 O3 C8 117.1(5) . .
C14 O5 Cd1 103.0(4) . .
C14 O5 Ba1 142.1(4) . .
Cd1 O5 Ba1 98.46(15) . .
C15 O6 Cd1 101.2(3) . .
C15 O6 Ba1 138.8(4) . 1_655
Cd1 O6 Ba1 107.60(15) . 1_655
C15 O7 Ba1 150.2(5) . .
C19 O8 C22 115.7(5) . .
C28 O9 Cd1 95.6(4) . 2_765
C28 O10 Cd1 88.1(4) . 2_765
C28 O10 Ba1 166.7(4) . 2_665
Cd1 O10 Ba1 103.95(14) 2_765 2_665
C30 O11 Ba1 126.1(6) . .
Ba1 O12 H13C 125.2 . .
Ba1 O12 H13B 109.5 . .
H13C O12 H13B 125.3 . .
C30 N1 C31 120.6(8) . .
C30 N1 C32 118.6(8) . .
C31 N1 C32 120.7(8) . .
C33 O13 Ba1 131.3(7) . .
H16A O14 H16B 120.0 . .
O13 C33 H33A 109.5 . .
O13 C33 H33B 109.5 . .
H33A C33 H33B 109.5 . .
O13 C33 H33C 109.5 . .
H33A C33 H33C 109.5 . .
H33B C33 H33C 109.5 . .

loop_
_geom_bond_atom_site_label_1
_geom_bond_atom_site_label_2
_geom_bond_distance
_geom_bond_site_symmetry_2
Cd1 O6 2.290(4) .
Cd1 O5 2.288(4) .
Cd1 O9 2.296(4) 2_764
Cd1 O1 2.437(5) 2_564
Cd1 O10 2.448(4) 2_764
Cd1 O2 2.490(5) 2_564
Cd1 C28 2.718(6) 2_764
Cd1 Ba1 3.8160(5) .
Cd1 Ba1 4.1181(5) 1_655
Ba1 O7 2.687(5) .
Ba1 O5 2.736(4) .
Ba1 O11 2.744(5) .
Ba1 O13 2.783(6) .
Ba1 O10 2.774(4) 2_664
Ba1 O6 2.799(4) 1_455
Ba1 O1 2.827(5) 2_564
Ba1 O12 2.838(5) .
Ba1 Cd1 4.1181(5) 1_455
C1 O2 1.238(9) .
C1 O1 1.251(8) .
C1 C2 1.513(8) .
C2 C3 1.390(9) .
C2 C7 1.399(10) .
C3 C4 1.378(9) .
C3 H3A 0.9300 .
C4 C5 1.413(10) .
C4 H4A 0.9300 .
C5 C6 1.371(10) .
C5 O3 1.358(8) .
C6 C7 1.368(10) .
C6 H6A 0.9300 .
C7 H7A 0.9300 .
C8 C13 1.351(11) .
C8 C9 1.385(10) .
C8 O3 1.421(8) .
C9 C10 1.377(10) .
C9 H9A 0.9300 .
C10 C11 1.374(10) .
C10 H10A 0.9300 .
C11 C12 1.368(10) .
C11 C14 1.502(9) .
C12 C13 1.415(11) .
C12 H12A 0.9300 .
C13 H13A 0.9300 .
C14 O4 1.252(8) .
C14 O5 1.268(8) .
C15 O7 1.248(8) .
C15 O6 1.267(8) .
C15 C16 1.496(8) .
C16 C21 1.360(9) .
C16 C17 1.420(9) .
C17 C18 1.371(10) .
C17 H17A 0.9300 .
C18 C19 1.364(10) .
C18 H18A 0.9300 .
C19 C20 1.372(9) .
C19 O8 1.386(7) .
C20 C21 1.396(9) .
C20 H20A 0.9300 .
C21 H21A 0.9300 .
C22 C27 1.354(10) .
C22 C23 1.371(10) .
C22 O8 1.397(7) .
C23 C24 1.395(9) .
C23 H23A 0.9300 .
C24 C25 1.401(9) .
C24 H24A 0.9300 .
C25 C26 1.394(9) .
C25 C28 1.495(8) .
C26 C27 1.408(9) .
C26 H26A 0.9300 .
C27 H27A 0.9300 .
C28 O9 1.249(8) .
C28 O10 1.267(7) .
C28 Cd1 2.718(6) 2_765
C30 O11 1.247(10) .
C30 N1 1.327(10) .
C30 H30A 0.9300 .
C31 N1 1.433(13) .
C31 H31A 0.9600 .
C31 H31B 0.9600 .
C31 H31C 0.9600 .
C32 N1 1.471(13) .
C32 H32A 0.9600 .
C32 H32B 0.9600 .
C32 H32C 0.9600 .
O1 Cd1 2.437(5) 2_565
O1 Ba1 2.827(5) 2_565
O2 Cd1 2.490(5) 2_565
O6 Ba1 2.799(4) 1_655
O9 Cd1 2.296(4) 2_765
O10 Cd1 2.448(4) 2_765
O10 Ba1 2.774(4) 2_665
O12 H13C 0.8999 .
O12 H13B 0.8200 .
O13 C33 1.384(12) .
O14 H16A 0.8999 .
O14 H16B 0.9000 .
C33 H33A 0.9600 .
C33 H33B 0.9600 .
C33 H33C 0.9600 .
